data_4027538
loop_
_publ_author_name
'Dahai He'
'Lisheng Ding'
'Hongxi Xu'
'Xinxiang Lei'
'Hongping Xiao'
'Yan Zhou'

_publ_section_title
;
 Gymnothelignans A-O: Conformation and Absolute Configuration Analyses of
 Lignans Bearing Tetrahydrofuran from Gymnotheca chinensis
;
_journal_name_full 'Journal of Organic Chemistry'
_journal_page_first 8435
_journal_page_last 8443
_journal_paper_doi 10.1021/jo301225v
_journal_volume 77
_journal_year 2012
_chemical_absolute_configuration ad
_chemical_formula_moiety 'C22 H24 O7'
_chemical_formula_sum 'C22 H24 O7'
_chemical_formula_weight 400.41
_chemical_name_systematic
; 
 ? 
;
_space_group_IT_number 4
_symmetry_cell_setting monoclinic
_symmetry_space_group_name_Hall 'P 2yb'
_symmetry_space_group_name_H-M 'P 1 21 1'
_atom_sites_solution_hydrogens geom
_atom_sites_solution_primary direct
_atom_sites_solution_secondary difmap
_audit_creation_method SHELXL-97
_cell_angle_alpha 90.00
_cell_angle_beta 108.829(10)
_cell_angle_gamma 90.00
_cell_formula_units_Z 2
_cell_length_a 10.068(3)
_cell_length_b 9.308(2)
_cell_length_c 11.584(3)
_cell_measurement_reflns_used 3551
_cell_measurement_temperature 298(2)
_cell_measurement_theta_max 67.72
_cell_measurement_theta_min 4.03
_cell_volume 1027.5(5)
_computing_cell_refinement 'SAINT (Bruker, 2002)'
_computing_data_collection 'SMART (Bruker, 2002)'
_computing_data_reduction SAINT
_computing_molecular_graphics 'XP (Bruker, 2002)'
_computing_publication_material 'SHELXL-97 (Sheldrick, 1997)'
_computing_structure_refinement 'SHELXL-97 (Sheldrick, 1997)'
_computing_structure_solution 'SHELXS-97 (Sheldrick, 1997)'
_diffrn_ambient_temperature 298(2)
_diffrn_measured_fraction_theta_full 0.985
_diffrn_measured_fraction_theta_max 0.985
_diffrn_measurement_device_type 'Bruker axs apex Duo CCD'
_diffrn_measurement_method '\f and \w scan'
_diffrn_radiation_monochromator graphite
_diffrn_radiation_source 'fine-focus sealed tube'
_diffrn_radiation_type CuK\a
_diffrn_radiation_wavelength 1.54178
_diffrn_reflns_av_R_equivalents 0.0266
_diffrn_reflns_av_sigmaI/netI 0.0588
_diffrn_reflns_limit_h_max 11
_diffrn_reflns_limit_h_min -12
_diffrn_reflns_limit_k_max 11
_diffrn_reflns_limit_k_min -9
_diffrn_reflns_limit_l_max 13
_diffrn_reflns_limit_l_min -13
_diffrn_reflns_number 4103
_diffrn_reflns_theta_full 67.42
_diffrn_reflns_theta_max 67.42
_diffrn_reflns_theta_min 4.03
_exptl_absorpt_coefficient_mu 0.802
_exptl_absorpt_correction_T_max 0.8625
_exptl_absorpt_correction_T_min 0.8066
_exptl_absorpt_correction_type multi-scan
_exptl_absorpt_process_details '(SADABS; Bruker, 2002)'
_exptl_crystal_colour colorless
_exptl_crystal_density_diffrn 1.294
_exptl_crystal_description prism
_exptl_crystal_F_000 424
_exptl_crystal_size_max 0.28
_exptl_crystal_size_mid 0.22
_exptl_crystal_size_min 0.19
_refine_diff_density_max 0.295
_refine_diff_density_min -0.317
_refine_diff_density_rms 0.071
_refine_ls_abs_structure_details 'Flack H D (1983), Acta Cryst. A39, 876-881'
_refine_ls_abs_structure_Flack -0.3(6)
_refine_ls_extinction_coef 0.013(4)
_refine_ls_extinction_expression Fc^*^=kFc[1+0.001xFc^2^\l^3^/sin(2\q)]^-1/4^
_refine_ls_extinction_method SHELXL
_refine_ls_goodness_of_fit_ref 1.156
_refine_ls_hydrogen_treatment constr
_refine_ls_matrix_type full
_refine_ls_number_parameters 268
_refine_ls_number_reflns 3642
_refine_ls_number_restraints 1
_refine_ls_restrained_S_all 1.155
_refine_ls_R_factor_all 0.1246
_refine_ls_R_factor_gt 0.0714
_refine_ls_shift/su_max 0.000
_refine_ls_shift/su_mean 0.000
_refine_ls_structure_factor_coef Fsqd
_refine_ls_weighting_details 'calc w=1/[\s^2^(Fo^2^)+(0.1784P)^2^+0.4861P] where P=(Fo^2^+2Fc^2^)/3'
_refine_ls_weighting_scheme calc
_refine_ls_wR_factor_gt 0.2309
_refine_ls_wR_factor_ref 0.2943
_reflns_number_gt 1992
_reflns_number_total 3642
_reflns_threshold_expression I>2\s(I)
_cod_data_source_file jo301225v_si_005.cif
_cod_data_source_block cu_20111111a_0m
_cod_original_sg_symbol_H-M 'P 21'
_cod_database_code 4027538

loop_
_symmetry_equiv_pos_as_xyz
'x, y, z'
'-x, y+1/2, -z'

loop_
_atom_site_label
_atom_site_type_symbol
_atom_site_fract_x
_atom_site_fract_y
_atom_site_fract_z
_atom_site_U_iso_or_equiv
_atom_site_adp_type
_atom_site_occupancy
_atom_site_symmetry_multiplicity
_atom_site_calc_flag
_atom_site_refinement_flags
O1 O 0.2534(11) 0.3643(9) -0.2577(6) 0.133(3) Uani 1 1 d .
O2 O 0.1069(9) 0.5291(7) -0.2129(5) 0.109(2) Uani 1 1 d .
O3 O 0.1396(6) 0.6159(6) 0.0445(4) 0.0839(15) Uani 1 1 d .
O4 O 0.4958(6) 0.2716(5) 0.2842(5) 0.0736(13) Uani 1 1 d .
O5 O 0.1480(9) 0.7041(8) 0.4430(7) 0.116(3) Uani 1 1 d .
O6 O 0.0911(6) 0.4301(6) 0.4014(5) 0.0836(16) Uani 1 1 d .
O7 O 0.3090(8) 0.8601(6) 0.3550(5) 0.097(2) Uani 1 1 d .
C19 C 0.1360(19) 0.4500(13) -0.3039(11) 0.137(5) Uani 1 1 d .
H19A H 0.0559 0.3899 -0.3448 0.165 Uiso 1 1 calc R
H19B H 0.1508 0.5153 -0.3638 0.165 Uiso 1 1 calc R
C2 C 0.2962(13) 0.3776(9) -0.1311(8) 0.100(3) Uani 1 1 d .
C3 C 0.2013(10) 0.4771(8) -0.1086(7) 0.083(2) Uani 1 1 d .
C4 C 0.2225(10) 0.5155(6) 0.0136(7) 0.080(2) Uani 1 1 d .
C11 C 0.3290(8) 0.4516(6) 0.1033(6) 0.0700(18) Uani 1 1 d .
C10 C 0.4200(10) 0.3471(6) 0.0797(8) 0.084(2) Uani 1 1 d .
C1 C 0.3937(14) 0.3081(8) -0.0463(11) 0.108(4) Uani 1 1 d .
H1 H 0.4448 0.2351 -0.0671 0.130 Uiso 1 1 calc R
C20 C -0.0093(11) 0.5991(19) -0.0086(11) 0.126(4) Uani 1 1 d .
H20A H -0.0429 0.6599 -0.0790 0.189 Uiso 1 1 calc R
H20B H -0.0540 0.6254 0.0501 0.189 Uiso 1 1 calc R
H20C H -0.0306 0.5008 -0.0324 0.189 Uiso 1 1 calc R
C9 C 0.5339(10) 0.2743(7) 0.1766(9) 0.089(3) Uani 1 1 d .
H9 H 0.5495 0.1768 0.1516 0.107 Uiso 1 1 calc R
C8 C 0.6697(9) 0.3597(8) 0.2160(8) 0.081(2) Uani 1 1 d .
H8 H 0.7404 0.3019 0.2761 0.097 Uiso 1 1 calc R
C7 C 0.6294(8) 0.4828(7) 0.2836(7) 0.0722(17) Uani 1 1 d .
H7 H 0.5957 0.5627 0.2265 0.087 Uiso 1 1 calc R
C6 C 0.5052(8) 0.4230(7) 0.3183(7) 0.0708(17) Uani 1 1 d .
H6 H 0.5216 0.4339 0.4060 0.085 Uiso 1 1 calc R
C18 C 0.7328(11) 0.4073(11) 0.1189(11) 0.107(3) Uani 1 1 d .
H18A H 0.6620 0.4539 0.0535 0.160 Uiso 1 1 calc R
H18B H 0.7675 0.3248 0.0878 0.160 Uiso 1 1 calc R
H18C H 0.8085 0.4730 0.1542 0.160 Uiso 1 1 calc R
C17 C 0.7465(10) 0.5359(11) 0.3910(9) 0.100(3) Uani 1 1 d .
H17A H 0.7651 0.4671 0.4560 0.150 Uiso 1 1 calc R
H17B H 0.7203 0.6260 0.4179 0.150 Uiso 1 1 calc R
H17C H 0.8293 0.5489 0.3681 0.150 Uiso 1 1 calc R
C5 C 0.3593(8) 0.4908(6) 0.2415(6) 0.0640(16) Uani 1 1 d .
C12 C 0.2494(7) 0.4198(6) 0.2835(5) 0.0607(14) Uani 1 1 d .
H12 H 0.2250 0.3251 0.2608 0.073 Uiso 1 1 calc R
C13 C 0.1852(8) 0.4877(8) 0.3525(6) 0.0716(19) Uani 1 1 d .
C14 C 0.2075(9) 0.6405(9) 0.3819(7) 0.079(2) Uani 1 1 d .
C15 C 0.3030(8) 0.7179(6) 0.3295(6) 0.0662(16) Uani 1 1 d .
C16 C 0.3700(7) 0.6507(6) 0.2649(5) 0.0605(15) Uani 1 1 d .
H16 H 0.4269 0.7044 0.2320 0.073 Uiso 1 1 calc R
C21 C 0.0568(9) 0.2855(10) 0.3729(9) 0.089(2) Uani 1 1 d .
H21A H 0.0063 0.2767 0.2874 0.134 Uiso 1 1 calc R
H21B H -0.0005 0.2513 0.4192 0.134 Uiso 1 1 calc R
H21C H 0.1413 0.2295 0.3927 0.134 Uiso 1 1 calc R
C22 C 0.3990(16) 0.9435(9) 0.3087(12) 0.132(5) Uani 1 1 d .
H22A H 0.4942 0.9126 0.3459 0.198 Uiso 1 1 calc R
H22B H 0.3909 1.0431 0.3271 0.198 Uiso 1 1 calc R
H22C H 0.3725 0.9311 0.2220 0.198 Uiso 1 1 calc R

loop_
_atom_site_aniso_label
_atom_site_aniso_U_11
_atom_site_aniso_U_22
_atom_site_aniso_U_33
_atom_site_aniso_U_23
_atom_site_aniso_U_13
_atom_site_aniso_U_12
O1 0.239(10) 0.102(5) 0.079(4) -0.032(4) 0.082(5) -0.007(6)
O2 0.165(7) 0.096(4) 0.077(3) 0.008(3) 0.052(4) 0.019(4)
O3 0.097(4) 0.082(3) 0.083(3) 0.002(2) 0.042(3) 0.030(3)
O4 0.087(3) 0.048(2) 0.101(3) 0.012(2) 0.051(2) 0.002(2)
O5 0.144(6) 0.104(4) 0.146(5) -0.050(4) 0.108(5) -0.021(4)
O6 0.098(4) 0.094(4) 0.084(3) -0.012(3) 0.065(3) -0.025(3)
O7 0.157(6) 0.057(3) 0.111(4) -0.019(3) 0.090(4) -0.013(3)
C19 0.247(17) 0.080(6) 0.111(8) -0.012(6) 0.093(9) 0.004(9)
C2 0.186(10) 0.062(4) 0.085(5) -0.024(4) 0.091(6) -0.015(5)
C3 0.127(7) 0.059(4) 0.077(4) 0.011(3) 0.054(4) 0.001(4)
C4 0.131(7) 0.043(3) 0.101(5) 0.008(3) 0.084(5) 0.009(4)
C11 0.114(5) 0.038(3) 0.087(4) 0.001(3) 0.073(4) -0.002(3)
C10 0.127(7) 0.038(3) 0.123(6) -0.008(3) 0.088(6) -0.004(3)
C1 0.175(10) 0.047(4) 0.148(8) -0.008(5) 0.116(8) 0.009(5)
C20 0.077(5) 0.182(13) 0.127(7) 0.020(8) 0.045(5) 0.015(7)
C9 0.128(7) 0.047(3) 0.129(6) 0.011(4) 0.092(6) 0.017(4)
C8 0.099(5) 0.063(4) 0.104(5) 0.026(4) 0.067(4) 0.023(4)
C7 0.084(4) 0.054(3) 0.092(4) 0.017(3) 0.049(3) 0.001(3)
C6 0.099(5) 0.052(3) 0.082(4) 0.016(3) 0.058(3) 0.000(3)
C18 0.115(7) 0.091(5) 0.152(8) 0.024(6) 0.096(6) 0.016(5)
C17 0.103(7) 0.087(6) 0.117(6) 0.003(5) 0.045(5) -0.027(5)
C5 0.090(4) 0.041(3) 0.084(4) -0.003(2) 0.060(3) -0.002(3)
C12 0.085(4) 0.054(3) 0.058(3) -0.006(2) 0.043(3) -0.012(3)
C13 0.091(5) 0.069(4) 0.079(4) -0.007(3) 0.061(4) -0.015(3)
C14 0.095(5) 0.082(4) 0.083(4) -0.028(4) 0.061(4) -0.017(4)
C15 0.100(5) 0.045(3) 0.066(3) -0.007(3) 0.045(3) -0.005(3)
C16 0.091(4) 0.051(3) 0.052(3) -0.006(2) 0.041(3) -0.011(3)
C21 0.087(5) 0.086(5) 0.115(6) 0.006(4) 0.061(4) -0.019(4)
C22 0.234(14) 0.051(4) 0.166(10) -0.018(5) 0.140(10) -0.031(6)

loop_
_atom_type_symbol
_atom_type_description
_atom_type_scat_dispersion_real
_atom_type_scat_dispersion_imag
_atom_type_scat_source
C C 0.0181 0.0091 'International Tables Vol C Tables 4.2.6.8 and 6.1.1.4'
H H 0.0000 0.0000 'International Tables Vol C Tables 4.2.6.8 and 6.1.1.4'
O O 0.0492 0.0322 'International Tables Vol C Tables 4.2.6.8 and 6.1.1.4'

loop_
_geom_angle_atom_site_label_1
_geom_angle_atom_site_label_2
_geom_angle_atom_site_label_3
_geom_angle
C19 O1 C2 107.0(8)
C3 O2 C19 103.1(9)
C4 O3 C20 116.9(9)
C9 O4 C6 102.1(4)
C13 O6 C21 115.6(5)
C15 O7 C22 116.1(6)
O1 C19 O2 112.0(10)
O1 C19 H19A 109.2
O2 C19 H19A 109.2
O1 C19 H19B 109.2
O2 C19 H19B 109.2
H19A C19 H19B 107.9
C1 C2 O1 130.2(9)
C1 C2 C3 124.9(7)
O1 C2 C3 104.7(10)
O2 C3 C4 129.6(8)
O2 C3 C2 112.9(7)
C4 C3 C2 117.3(8)
C11 C4 O3 119.5(6)
C11 C4 C3 118.8(6)
O3 C4 C3 121.7(8)
C4 C11 C10 123.3(6)
C4 C11 C5 121.4(5)
C10 C11 C5 115.4(7)
C11 C10 C1 116.6(9)
C11 C10 C9 123.7(7)
C1 C10 C9 119.6(7)
C2 C1 C10 118.8(7)
C2 C1 H1 120.6
C10 C1 H1 120.6
O3 C20 H20A 109.5
O3 C20 H20B 109.5
H20A C20 H20B 109.5
O3 C20 H20C 109.5
H20A C20 H20C 109.5
H20B C20 H20C 109.5
O4 C9 C10 108.1(6)
O4 C9 C8 102.6(7)
C6 C9 C8 112.9(6)
O4 C9 H9 111.0
C6 C9 H9 111.0
C8 C9 H9 111.0
C7 C8 C9 100.7(5)
C7 C8 C18 114.0(7)
C9 C8 C18 118.6(8)
C7 C8 H8 107.6
C9 C8 H8 107.6
C18 C8 H8 107.6
C17 C7 C8 114.1(7)
C17 C7 C6 113.0(7)
C8 C7 C6 103.8(5)
C17 C7 H7 108.6
C8 C7 H7 108.6
C6 C7 H7 108.6
O4 C6 C7 105.4(5)
O4 C6 C5 105.4(6)
C7 C6 C5 113.2(5)
O4 C6 H6 110.8
C7 C6 H6 110.8
C5 C6 H6 110.8
C8 C18 H18A 109.5
C8 C18 H18B 109.5
H18A C18 H18B 109.5
C8 C18 H18C 109.5
H18A C18 H18C 109.5
H18B C18 H18C 109.5
C7 C17 H17A 109.5
C7 C17 H17B 109.5
H17A C17 H17B 109.5
C7 C17 H17C 109.5
H17A C17 H17C 109.5
H17B C17 H17C 109.5
C12 C5 C16 113.2(5)
C12 C5 C11 107.9(5)
C16 C5 C11 113.0(5)
C12 C5 C6 106.9(5)
C16 C5 C6 107.0(6)
C11 C5 C6 108.7(5)
C13 C12 C5 122.4(5)
C13 C12 H12 118.8
C5 C12 H12 118.8
C12 C13 O6 126.8(6)
C12 C13 C14 122.1(5)
O6 C13 C14 111.2(5)
O5 C14 C13 122.7(7)
O5 C14 C15 120.5(7)
C13 C14 C15 116.7(5)
C16 C15 O7 126.5(6)
C16 C15 C14 121.4(5)
O7 C15 C14 112.1(6)
C15 C16 C5 123.4(5)
C15 C16 H16 118.3
C5 C16 H16 118.3
O6 C21 H21A 109.5
O6 C21 H21B 109.5
H21A C21 H21B 109.5
O6 C21 H21C 109.5
H21A C21 H21C 109.5
H21B C21 H21C 109.5
O7 C22 H22A 109.5
O7 C22 H22B 109.5
H22A C22 H22B 109.5
O7 C22 H22C 109.5
H22A C22 H22C 109.5
H22B C22 H22C 109.5

loop_
_geom_bond_atom_site_label_1
_geom_bond_atom_site_label_2
_geom_bond_distance
O1 C19 1.383(16)
O1 C2 1.394(11)
O2 C3 1.362(11)
O2 C19 1.392(12)
O3 C4 1.374(8)
O3 C20 1.434(12)
O4 C9 1.418(8)
O4 C6 1.459(8)
O5 C14 1.218(8)
O6 C13 1.361(7)
O6 C21 1.402(11)
O7 C15 1.353(8)
O7 C22 1.423(10)
C19 H19A 0.9700
C19 H19B 0.9700
C2 C1 1.313(16)
C2 C3 1.414(13)
C3 C4 1.409(11)
C4 C11 1.365(12)
C11 C10 1.422(9)
C11 C5 1.573(9)
C10 C1 1.443(14)
C10 C9 1.484(13)
C1 H1 0.9300
C20 H20A 0.9600
C20 H20B 0.9600
C20 H20C 0.9600
C9 C8 1.520(13)
C9 H9 0.9800
C8 C7 1.515(10)
C8 C18 1.525(9)
C8 H8 0.9800
C7 C17 1.496(12)
C7 C6 1.536(8)
C7 H7 0.9800
C6 C5 1.583(11)
C6 H6 0.9800
C18 H18A 0.9600
C18 H18B 0.9600
C18 H18C 0.9600
C17 H17A 0.9600
C17 H17B 0.9600
C17 H17C 0.9600
C5 C12 1.498(8)
C5 C16 1.510(8)
C12 C13 1.337(8)
C12 H12 0.9300
C13 C14 1.463(10)
C14 C15 1.480(9)
C15 C16 1.316(9)
C16 H16 0.9300
C21 H21A 0.9600
C21 H21B 0.9600
C21 H21C 0.9600
C22 H22A 0.9600
C22 H22B 0.9600
C22 H22C 0.9600

loop_
_geom_torsion_atom_site_label_1
_geom_torsion_atom_site_label_2
_geom_torsion_atom_site_label_3
_geom_torsion_atom_site_label_4
_geom_torsion
C2 O1 C19 O2 5.2(13)
C3 O2 C19 O1 -6.3(12)
C19 O1 C2 C1 172.9(11)
C19 O1 C2 C3 -1.8(10)
C19 O2 C3 C4 -179.8(10)
C19 O2 C3 C2 5.1(11)
C1 C2 C3 O2 -177.3(9)
O1 C2 C3 O2 -2.2(10)
C1 C2 C3 C4 7.0(14)
O1 C2 C3 C4 -177.9(7)
C20 O3 C4 C11 -131.2(9)
C20 O3 C4 C3 49.2(11)
O2 C3 C4 C11 -177.2(8)
C2 C3 C4 C11 -2.4(11)
O2 C3 C4 O3 2.3(13)
C2 C3 C4 O3 177.2(7)
O3 C4 C11 C10 -179.8(6)
C3 C4 C11 C10 -0.2(10)
O3 C4 C11 C5 -0.2(9)
C3 C4 C11 C5 179.4(6)
C4 C11 C10 C1 -0.9(10)
C5 C11 C10 C1 179.4(6)
C4 C11 C10 C9 -178.5(6)
C5 C11 C10 C9 1.9(9)
O1 C2 C1 C10 177.9(8)
C3 C2 C1 C10 -8.3(15)
C11 C10 C1 C2 5.0(12)
C9 C10 C1 C2 -177.3(8)
C6 O4 C9 C10 -68.9(7)
C6 O4 C9 C8 50.5(7)
C11 C10 C9 O4 27.1(9)
C1 C10 C9 O4 -150.3(7)
C11 C10 C9 C8 -85.6(8)
C1 C10 C9 C8 96.9(8)
O4 C9 C8 C7 -45.3(6)
C10 C9 C8 C7 70.8(7)
O4 C9 C8 C18 -170.3(6)
C10 C9 C8 C18 -54.3(8)
C9 C8 C7 C17 145.5(6)
C18 C8 C7 C17 -86.4(10)
C9 C8 C7 C6 22.0(8)
C18 C8 C7 C6 150.1(8)
C9 O4 C6 C7 -35.6(8)
C9 O4 C6 C5 84.5(6)
C17 C7 C6 O4 -117.2(7)
C8 C7 C6 O4 6.9(8)
C17 C7 C6 C5 128.1(7)
C8 C7 C6 C5 -107.8(6)
C4 C11 C5 C12 75.6(7)
C10 C11 C5 C12 -104.7(7)
C4 C11 C5 C16 -50.2(9)
C10 C11 C5 C16 129.4(6)
C4 C11 C5 C6 -168.8(6)
C10 C11 C5 C6 10.9(7)
O4 C6 C5 C12 63.9(5)
C7 C6 C5 C12 178.7(5)
O4 C6 C5 C16 -174.5(4)
C7 C6 C5 C16 -59.8(7)
O4 C6 C5 C11 -52.3(5)
C7 C6 C5 C11 62.5(7)
C16 C5 C12 C13 -10.5(11)
C11 C5 C12 C13 -136.3(7)
C6 C5 C12 C13 107.0(7)
C5 C12 C13 O6 -175.6(7)
C5 C12 C13 C14 6.2(12)
C21 O6 C13 C12 -1.6(13)
C21 O6 C13 C14 176.7(8)
C12 C13 C14 O5 178.8(9)
O6 C13 C14 O5 0.4(13)
C12 C13 C14 C15 1.1(13)
O6 C13 C14 C15 -177.4(7)
C22 O7 C15 C16 -1.2(14)
C22 O7 C15 C14 179.7(9)
O5 C14 C15 C16 178.8(8)
C13 C14 C15 C16 -3.4(12)
O5 C14 C15 O7 -2.0(13)
C13 C14 C15 O7 175.8(8)
O7 C15 C16 C5 179.2(8)
C14 C15 C16 C5 -1.7(12)
C12 C5 C16 C15 8.3(11)
C11 C5 C16 C15 131.3(7)
C6 C5 C16 C15 -109.2(7)
